data_4311843
loop_
_publ_author_name
'Ru-Qiang Zou'
'Xian-He Bu'
'Ruo-Hua Zhang'

_publ_contact_author
;
  Xian-He Bu
  Department of Chemistry, Nankai University, Tianjin 300071,China
;
_publ_contact_author_email buxh@nankai.edu.cn
_publ_section_title
;
 Novel Eclipsed 2D Cadmium(II) Coordination Polymers with Open-Channel
 Structure Constructed from Terephthalate and 3-(2-Pyridyl)pyrazole:
 Crystal Structures, Emission Properties, and Inclusion of Guest Molecules
;
_journal_name_full 'Inorganic Chemistry'
_journal_page_first 5382
_journal_page_last 5386
_journal_paper_doi 10.1021/ic049625e
_journal_volume 43
_journal_year 2004
_chemical_formula_sum 'C44 H33 Cd2 Cl0 N6 O15'
_chemical_formula_weight 1110.56
_chemical_name_systematic
; 
 ? 
;
_space_group_IT_number 2
_symmetry_cell_setting triclinic
_symmetry_space_group_name_Hall '-P 1'
_symmetry_space_group_name_H-M 'P -1'
_atom_sites_solution_hydrogens geom
_atom_sites_solution_primary direct
_atom_sites_solution_secondary difmap
_audit_creation_method SHELXL-97
_cell_angle_alpha 77.937(5)
_cell_angle_beta 88.261(5)
_cell_angle_gamma 72.257(5)
_cell_formula_units_Z 2
_cell_length_a 10.347(4)
_cell_length_b 10.390(4)
_cell_length_c 21.833(8)
_cell_measurement_reflns_used 1050
_cell_measurement_temperature 293(2)
_cell_measurement_theta_max 22.89
_cell_measurement_theta_min 3.22
_cell_volume 2184.8(14)
_computing_cell_refinement SMART
_computing_data_collection 'SMART (Bruker, 1998)'
_computing_data_reduction 'SAINT (Bruker, 1998)'
_computing_molecular_graphics 'SHELXTL (Sheldrick, 1997b)'
_computing_publication_material SHELXTL
_computing_structure_refinement 'SHELXL-97 (Sheldrick, 1997a)'
_computing_structure_solution 'SHELXS-97 (Sheldrick, 1997a)'
_diffrn_ambient_temperature 293(2)
_diffrn_measured_fraction_theta_full 0.981
_diffrn_measured_fraction_theta_max 0.981
_diffrn_measurement_device_type 'Bruker SMART CCD area-detector'
_diffrn_measurement_method '\f and \w scans'
_diffrn_radiation_monochromator graphite
_diffrn_radiation_source 'fine-focus sealed tube'
_diffrn_radiation_type MoK\a
_diffrn_radiation_wavelength 0.71073
_diffrn_reflns_av_R_equivalents 0.0167
_diffrn_reflns_av_sigmaI/netI 0.0355
_diffrn_reflns_limit_h_max 12
_diffrn_reflns_limit_h_min -12
_diffrn_reflns_limit_k_max 11
_diffrn_reflns_limit_k_min -12
_diffrn_reflns_limit_l_max 27
_diffrn_reflns_limit_l_min -19
_diffrn_reflns_number 12494
_diffrn_reflns_theta_full 26.40
_diffrn_reflns_theta_max 26.40
_diffrn_reflns_theta_min 2.10
_diffrn_standards_number 0
_exptl_absorpt_coefficient_mu 1.053
_exptl_absorpt_correction_T_max 1.000000
_exptl_absorpt_correction_T_min 0.920226
_exptl_absorpt_correction_type multi-scan
_exptl_absorpt_process_details '(SADABS; Sheldrick, 1996)'
_exptl_crystal_colour colorless
_exptl_crystal_density_diffrn 1.695
_exptl_crystal_density_meas ?
_exptl_crystal_density_method 'not measured'
_exptl_crystal_description block
_exptl_crystal_F_000 1115
_exptl_crystal_size_max 0.30
_exptl_crystal_size_mid 0.28
_exptl_crystal_size_min 0.25
_refine_diff_density_max 1.016
_refine_diff_density_min -0.436
_refine_diff_density_rms 0.067
_refine_ls_extinction_method none
_refine_ls_goodness_of_fit_ref 1.041
_refine_ls_hydrogen_treatment mixed
_refine_ls_matrix_type full
_refine_ls_number_parameters 624
_refine_ls_number_reflns 8774
_refine_ls_number_restraints 0
_refine_ls_restrained_S_all 1.041
_refine_ls_R_factor_all 0.0436
_refine_ls_R_factor_gt 0.0278
_refine_ls_shift/su_max 0.001
_refine_ls_shift/su_mean 0.000
_refine_ls_structure_factor_coef Fsqd
_refine_ls_weighting_details 'calc w=1/[\s^2^(Fo^2^)+(0.0296P)^2^+0.6008P] where P=(Fo^2^+2Fc^2^)/3'
_refine_ls_weighting_scheme calc
_refine_ls_wR_factor_gt 0.0612
_refine_ls_wR_factor_ref 0.0671
_reflns_number_gt 6834
_reflns_number_total 8774
_reflns_threshold_expression I>2\s(I)
_cod_data_source_file ic049625esi20040322_123820_1.cif
_cod_data_source_block Complex1
_cod_depositor_comments
;
The following automatic conversions were performed:
'_symmetry_cell_setting' value 'Triclinic' changed to 'triclinic'
according to '/home/saulius/struct/CIF-dictionaries/cif_core.dic'
dictionary named 'cif_core.dic' version 2.4.1 from 2010-06-29.

Automatic conversion script
Id: cif_fix_enum 1527 2010-12-29 10:47:43Z saulius 

The following automatic conversions were performed:

'_exptl_crystal_density_meas' value 'none' was changed to '?' - the
value is perceived as not measured.

Automatic conversion script
Id: cif_fix_values 3008 2015-01-20 13:52:24Z robertas 
;
_cod_original_cell_volume 2184.8(13)
_cod_database_code 4311843

loop_
_symmetry_equiv_pos_as_xyz
'x, y, z'
'-x, -y, -z'

loop_
_atom_site_label
_atom_site_type_symbol
_atom_site_fract_x
_atom_site_fract_y
_atom_site_fract_z
_atom_site_U_iso_or_equiv
_atom_site_adp_type
_atom_site_occupancy
_atom_site_symmetry_multiplicity
_atom_site_calc_flag
_atom_site_refinement_flags
_atom_site_disorder_assembly
_atom_site_disorder_group
Cd1 Cd 0.841891(19) 0.307183(19) 0.302019(9) 0.02468(6) Uani 1 1 d . . .
Cd2 Cd 0.710363(18) 0.669566(19) 0.192947(9) 0.02404(6) Uani 1 1 d . . .
C32 C 0.6030(4) 0.9831(4) 0.09786(18) 0.0521(9) Uani 1 1 d . . .
H32A H 0.6239 0.9328 0.0664 0.062 Uiso 1 1 calc R . .
C8 C 0.9516(3) -0.0064(4) 0.39448(17) 0.0461(8) Uani 1 1 d . . .
H8A H 0.9364 0.0432 0.4262 0.055 Uiso 1 1 calc R . .
O7 O -0.06697(18) 0.6752(2) 0.18046(10) 0.0347(5) Uani 1 1 d . . .
O6 O 0.61735(18) 0.29666(19) 0.31441(9) 0.0306(4) Uani 1 1 d . . .
N2 N 0.8700(2) 0.2074(2) 0.21532(11) 0.0319(5) Uani 1 1 d . . .
C17 C 0.5611(3) 0.4111(3) 0.27779(12) 0.0233(5) Uani 1 1 d . . .
O5 O 0.62910(18) 0.4869(2) 0.25122(10) 0.0352(5) Uani 1 1 d . . .
O2 O 0.7295(2) 0.5351(2) 0.11559(9) 0.0359(5) Uani 1 1 d . . .
N5 N 0.6738(2) 0.7709(2) 0.27781(11) 0.0311(5) Uani 1 1 d . . .
O3 O 0.7959(2) 0.4436(2) 0.37984(10) 0.0440(5) Uani 1 1 d . . .
C24 C -0.0144(3) 0.5643(3) 0.21846(13) 0.0258(6) Uani 1 1 d . . .
O8 O -0.08475(18) 0.4893(2) 0.24438(10) 0.0358(5) Uani 1 1 d . . .
O1 O 0.5383(2) 0.7019(2) 0.11343(10) 0.0371(5) Uani 1 1 d . . .
O4 O 0.9977(2) 0.2888(2) 0.38506(10) 0.0451(5) Uani 1 1 d . . .
C13 C 0.6105(3) 0.5980(3) 0.09427(12) 0.0275(6) Uani 1 1 d . . .
N1 N 0.8473(2) 0.2519(3) 0.15332(12) 0.0370(6) Uani 1 1 d . . .
H1B H 0.8187 0.3375 0.1346 0.044 Uiso 1 1 calc R . .
C14 C 0.5532(3) 0.5477(3) 0.04516(12) 0.0244(6) Uani 1 1 d . . .
C21 C 0.1355(3) 0.5221(3) 0.23461(13) 0.0257(6) Uani 1 1 d . . .
N4 N 0.6979(2) 0.7274(3) 0.33995(12) 0.0372(6) Uani 1 1 d . . .
H4A H 0.7253 0.6420 0.3590 0.045 Uiso 1 1 calc R . .
C18 C 0.4113(2) 0.4519(3) 0.26400(12) 0.0236(6) Uani 1 1 d . . .
C16 C 0.4137(3) 0.5808(3) 0.03629(13) 0.0291(6) Uani 1 1 d . . .
H16A H 0.3557 0.6353 0.0607 0.035 Uiso 1 1 calc R . .
N3 N 0.9234(2) 0.0627(2) 0.33498(12) 0.0339(6) Uani 1 1 d . . .
C9 C 0.9153(3) 0.3877(3) 0.40327(13) 0.0353(7) Uani 1 1 d . . .
N6 N 0.6310(2) 0.9146(2) 0.15792(12) 0.0365(6) Uani 1 1 d . . .
C19 C 0.3333(3) 0.3748(3) 0.29626(15) 0.0400(8) Uani 1 1 d . . .
H19A H 0.3736 0.2990 0.3281 0.048 Uiso 1 1 calc R . .
C10 C 0.9588(3) 0.4448(3) 0.45424(13) 0.0319(7) Uani 1 1 d . . .
C15 C 0.6394(3) 0.4666(3) 0.00856(13) 0.0295(6) Uani 1 1 d . . .
H15A H 0.7330 0.4441 0.0143 0.035 Uiso 1 1 calc R . .
C12 C 0.8632(3) 0.5220(3) 0.48859(14) 0.0369(7) Uani 1 1 d . . .
H12A H 0.7714 0.5362 0.4813 0.044 Uiso 1 1 calc R . .
C22 C 0.2127(3) 0.6001(3) 0.20263(15) 0.0371(7) Uani 1 1 d . . .
H22A H 0.1723 0.6764 0.1710 0.045 Uiso 1 1 calc R . .
C23 C 0.3499(3) 0.5653(3) 0.21738(15) 0.0361(7) Uani 1 1 d . . .
H23A H 0.4011 0.6186 0.1958 0.043 Uiso 1 1 calc R . .
C20 C 0.1964(3) 0.4092(3) 0.28176(16) 0.0401(8) Uani 1 1 d . . .
H20A H 0.1450 0.3564 0.3037 0.048 Uiso 1 1 calc R . .
C35 C 0.3684(3) 0.7728(3) 0.35426(16) 0.0458(8) Uani 1 1 d . . .
H35A H 0.3851 0.7141 0.3262 0.055 Uiso 1 1 calc R . .
C27 C 0.6340(3) 0.9097(3) 0.26692(15) 0.0342(7) Uani 1 1 d . . .
C3 C 0.9129(3) 0.0697(3) 0.22522(15) 0.0322(6) Uani 1 1 d . . .
O11 O 0.2995(3) 0.8919(3) 0.22753(12) 0.0677(7) Uani 1 1 d . . .
C2 C 0.9176(3) 0.0268(3) 0.16848(17) 0.0458(8) Uani 1 1 d . . .
H2A H 0.9441 -0.0633 0.1623 0.055 Uiso 1 1 calc R . .
C28 C 0.6018(3) 0.9883(3) 0.20258(16) 0.0368(7) Uani 1 1 d . . .
C5 C 0.9964(3) -0.1533(3) 0.30310(19) 0.0507(9) Uani 1 1 d . . .
H5A H 1.0110 -0.2022 0.2711 0.061 Uiso 1 1 calc R . .
C1 C 0.8751(3) 0.1457(3) 0.12428(16) 0.0467(8) Uani 1 1 d . . .
H1A H 0.8667 0.1521 0.0814 0.056 Uiso 1 1 calc R . .
C25 C 0.6736(3) 0.8342(4) 0.36842(17) 0.0479(8) Uani 1 1 d . . .
H25A H 0.6829 0.8286 0.4112 0.058 Uiso 1 1 calc R . .
O12 O 0.2250(3) 1.1013(3) 0.24827(13) 0.0585(7) Uani 1 1 d . . .
C29 C 0.5430(4) 1.1308(3) 0.1887(2) 0.0582(10) Uani 1 1 d . . .
H29A H 0.5226 1.1803 0.2205 0.070 Uiso 1 1 calc R . .
C4 C 0.9448(3) -0.0102(3) 0.28931(15) 0.0342(7) Uani 1 1 d . . .
C26 C 0.6326(3) 0.9526(3) 0.32356(17) 0.0468(9) Uani 1 1 d . . .
H26A H 0.6088 1.0429 0.3294 0.056 Uiso 1 1 calc R . .
O10 O 0.3612(3) 0.8204(3) 0.56461(13) 0.0737(9) Uani 1 1 d . . .
C11 C 1.0957(3) 0.4215(3) 0.46582(14) 0.0369(7) Uani 1 1 d . . .
H11A H 1.1602 0.3682 0.4432 0.044 Uiso 1 1 calc R . .
C7 C 1.0024(4) -0.1482(4) 0.4103(2) 0.0619(11) Uani 1 1 d . . .
H7A H 1.0207 -0.1933 0.4520 0.074 Uiso 1 1 calc R . .
C36 C 0.4047(4) 0.7190(4) 0.41692(17) 0.0509(9) Uani 1 1 d . . .
H36A H 0.4471 0.6248 0.4307 0.061 Uiso 1 1 calc R . .
C34 C 0.3076(3) 0.9131(3) 0.33288(14) 0.0381(7) Uani 1 1 d . . .
C33 C 0.2778(3) 0.9657(3) 0.26465(15) 0.0413(8) Uani 1 1 d . . .
C37 C 0.3780(3) 0.8052(4) 0.45898(16) 0.0471(8) Uani 1 1 d . . .
C30 C 0.5153(4) 1.1974(4) 0.1267(3) 0.0754(14) Uani 1 1 d . . .
H30A H 0.4761 1.2928 0.1162 0.090 Uiso 1 1 calc R . .
C38 C 0.3138(3) 0.9453(4) 0.43795(16) 0.0496(9) Uani 1 1 d . . .
H38A H 0.2939 1.0033 0.4664 0.060 Uiso 1 1 calc R . .
C39 C 0.2788(3) 1.0001(3) 0.37487(15) 0.0444(8) Uani 1 1 d . . .
H39A H 0.2363 1.0943 0.3610 0.053 Uiso 1 1 calc R . .
O9 O 0.5110(4) 0.6351(3) 0.54293(14) 0.1019(12) Uani 1 1 d . . .
C6 C 1.0255(4) -0.2220(4) 0.3641(2) 0.0634(11) Uani 1 1 d . . .
H6A H 1.0607 -0.3178 0.3740 0.076 Uiso 1 1 calc R . .
C40 C 0.4241(4) 0.7430(4) 0.52644(19) 0.0583(10) Uani 1 1 d . . .
O14 O 0.1811(3) 0.2090(3) 0.12349(12) 0.0610(7) Uani 1 1 d . . .
O13 O 0.1917(3) 0.1363(3) 0.03388(14) 0.0790(10) Uani 1 1 d . . .
C41 C 0.1547(3) 0.2300(4) 0.06788(17) 0.0481(8) Uani 1 1 d . . .
C43 C 0.0352(3) 0.3898(4) -0.03056(15) 0.0471(8) Uani 1 1 d . . .
H43A H 0.0586 0.3163 -0.0510 0.057 Uiso 1 1 calc R . .
C44 C -0.0393(3) 0.5206(4) -0.06198(15) 0.0478(8) Uani 1 1 d . . .
H44A H -0.0659 0.5348 -0.1038 0.057 Uiso 1 1 calc R . .
C42 C 0.0747(3) 0.3696(3) 0.03182(15) 0.0413(8) Uani 1 1 d . . .
C31 C 0.5458(4) 1.1227(4) 0.0812(2) 0.0741(13) Uani 1 1 d . . .
H31A H 0.5278 1.1662 0.0392 0.089 Uiso 1 1 calc R . .
O1W O 0.2858(3) 0.8932(3) 0.10237(15) 0.0571(7) Uani 1 1 d . . .
H1C H 0.282(4) 0.901(4) 0.136(2) 0.058(14) Uiso 1 1 d . . .
H1D H 0.365(4) 0.846(4) 0.098(2) 0.072(15) Uiso 1 1 d . . .
H12B H 0.213(4) 1.125(4) 0.2096(19) 0.063(12) Uiso 1 1 d . . .
H13A H 0.225(5) 0.052(6) 0.059(2) 0.117(19) Uiso 1 1 d . . .
H9A H 0.380(6) 0.762(6) 0.603(3) 0.15(2) Uiso 1 1 d . . .

loop_
_atom_site_aniso_label
_atom_site_aniso_U_11
_atom_site_aniso_U_22
_atom_site_aniso_U_33
_atom_site_aniso_U_23
_atom_site_aniso_U_13
_atom_site_aniso_U_12
Cd1 0.02218(11) 0.02371(11) 0.02889(11) -0.00686(8) -0.00490(8) -0.00665(8)
Cd2 0.02166(11) 0.02368(11) 0.02767(11) -0.00717(8) -0.00447(8) -0.00652(8)
C32 0.058(2) 0.052(2) 0.053(2) -0.0022(18) -0.0104(17) -0.0306(18)
C8 0.044(2) 0.047(2) 0.048(2) -0.0005(17) -0.0040(15) -0.0197(16)
O7 0.0235(10) 0.0340(11) 0.0431(12) -0.0022(10) -0.0051(9) -0.0068(9)
O6 0.0241(10) 0.0310(10) 0.0325(11) 0.0003(9) -0.0048(8) -0.0065(8)
N2 0.0350(14) 0.0265(12) 0.0358(14) -0.0097(11) -0.0013(11) -0.0091(10)
C17 0.0203(14) 0.0285(14) 0.0233(13) -0.0095(11) -0.0014(10) -0.0077(11)
O5 0.0229(10) 0.0371(11) 0.0462(12) 0.0003(10) -0.0034(9) -0.0156(9)
O2 0.0356(12) 0.0398(12) 0.0339(11) -0.0122(9) -0.0105(9) -0.0100(9)
N5 0.0320(14) 0.0277(12) 0.0356(14) -0.0106(11) 0.0006(10) -0.0092(10)
O3 0.0500(14) 0.0482(13) 0.0372(12) -0.0119(10) -0.0144(10) -0.0168(11)
C24 0.0215(14) 0.0280(15) 0.0329(15) -0.0148(12) 0.0007(11) -0.0094(12)
O8 0.0229(10) 0.0376(12) 0.0478(13) -0.0019(10) -0.0021(9) -0.0150(9)
O1 0.0421(12) 0.0328(11) 0.0387(12) -0.0157(9) -0.0071(9) -0.0086(9)
O4 0.0578(15) 0.0407(13) 0.0414(13) -0.0160(11) -0.0066(11) -0.0162(11)
C13 0.0340(16) 0.0292(15) 0.0215(13) -0.0010(12) -0.0023(12) -0.0155(13)
N1 0.0406(15) 0.0345(14) 0.0349(14) -0.0080(12) -0.0022(11) -0.0093(11)
C14 0.0317(15) 0.0218(13) 0.0201(13) -0.0016(11) -0.0032(11) -0.0104(11)
C21 0.0185(14) 0.0277(14) 0.0327(15) -0.0093(12) 0.0015(11) -0.0076(11)
N4 0.0395(15) 0.0398(14) 0.0344(14) -0.0121(12) 0.0014(11) -0.0123(12)
C18 0.0183(13) 0.0245(13) 0.0285(14) -0.0068(11) 0.0001(11) -0.0066(11)
C16 0.0289(15) 0.0311(15) 0.0283(15) -0.0118(12) 0.0014(12) -0.0068(12)
N3 0.0309(14) 0.0272(12) 0.0418(15) -0.0011(11) -0.0055(11) -0.0097(10)
C9 0.052(2) 0.0342(16) 0.0249(15) -0.0033(13) -0.0042(14) -0.0226(15)
N6 0.0358(14) 0.0293(13) 0.0458(16) -0.0031(12) -0.0080(12) -0.0142(11)
C19 0.0254(16) 0.0344(17) 0.0494(19) 0.0153(14) -0.0057(13) -0.0088(13)
C10 0.0436(18) 0.0292(15) 0.0254(14) -0.0020(12) -0.0090(13) -0.0161(13)
C15 0.0246(15) 0.0330(15) 0.0307(15) -0.0062(12) -0.0038(12) -0.0084(12)
C12 0.0346(17) 0.0444(18) 0.0323(16) -0.0038(14) -0.0092(13) -0.0151(14)
C22 0.0230(16) 0.0358(17) 0.0447(18) 0.0073(14) -0.0040(13) -0.0076(13)
C23 0.0237(15) 0.0358(16) 0.0442(18) 0.0092(14) -0.0015(13) -0.0136(13)
C20 0.0261(16) 0.0370(17) 0.054(2) 0.0068(15) -0.0012(14) -0.0159(13)
C35 0.050(2) 0.0445(19) 0.0413(19) -0.0099(16) 0.0000(15) -0.0122(16)
C27 0.0240(15) 0.0285(15) 0.056(2) -0.0202(14) 0.0052(13) -0.0095(12)
C3 0.0254(15) 0.0265(15) 0.0468(18) -0.0124(13) 0.0009(13) -0.0079(12)
O11 0.103(2) 0.0568(16) 0.0392(14) -0.0117(13) -0.0031(14) -0.0162(15)
C2 0.046(2) 0.0399(18) 0.059(2) -0.0298(17) 0.0050(16) -0.0120(15)
C28 0.0265(16) 0.0250(15) 0.061(2) -0.0076(15) -0.0006(14) -0.0112(12)
C5 0.047(2) 0.0238(16) 0.080(3) -0.0090(17) 0.0057(18) -0.0106(14)
C1 0.051(2) 0.050(2) 0.0446(19) -0.0236(17) 0.0029(16) -0.0142(17)
C25 0.047(2) 0.061(2) 0.047(2) -0.0305(18) 0.0065(16) -0.0201(18)
O12 0.085(2) 0.0465(15) 0.0391(15) 0.0021(12) -0.0088(13) -0.0187(13)
C29 0.051(2) 0.0277(18) 0.095(3) -0.012(2) 0.009(2) -0.0119(16)
C4 0.0234(15) 0.0233(14) 0.056(2) -0.0077(14) -0.0001(13) -0.0082(12)
C26 0.0392(19) 0.0432(19) 0.069(2) -0.0343(19) 0.0095(17) -0.0144(15)
O10 0.085(2) 0.0724(19) 0.0398(15) -0.0033(15) 0.0019(14) 0.0041(16)
C11 0.0432(19) 0.0369(17) 0.0296(16) -0.0087(13) -0.0025(13) -0.0092(14)
C7 0.050(2) 0.050(2) 0.072(3) 0.022(2) -0.010(2) -0.0185(18)
C36 0.052(2) 0.046(2) 0.046(2) -0.0007(17) -0.0024(16) -0.0076(17)
C34 0.0350(17) 0.0457(18) 0.0337(16) -0.0023(14) 0.0000(13) -0.0163(14)
C33 0.0379(18) 0.047(2) 0.0405(18) -0.0065(16) 0.0013(14) -0.0162(15)
C37 0.0400(19) 0.056(2) 0.0390(19) -0.0017(17) 0.0027(15) -0.0113(16)
C30 0.068(3) 0.0269(19) 0.115(4) 0.018(2) -0.014(3) -0.0121(19)
C38 0.052(2) 0.055(2) 0.0388(19) -0.0133(17) 0.0046(16) -0.0089(17)
C39 0.045(2) 0.0426(19) 0.0421(19) -0.0058(15) 0.0014(15) -0.0103(15)
O9 0.117(3) 0.085(2) 0.0570(19) -0.0075(17) -0.0227(18) 0.035(2)
C6 0.061(3) 0.0281(18) 0.091(3) 0.009(2) -0.002(2) -0.0133(17)
C40 0.051(2) 0.061(2) 0.054(2) -0.014(2) 0.0006(19) -0.003(2)
O14 0.0657(17) 0.0575(16) 0.0420(15) 0.0117(12) -0.0083(12) -0.0066(13)
O13 0.105(2) 0.0485(17) 0.0546(18) -0.0062(15) -0.0041(16) 0.0169(16)
C41 0.040(2) 0.049(2) 0.045(2) 0.0023(17) 0.0043(16) -0.0075(16)
C43 0.051(2) 0.047(2) 0.0362(18) -0.0059(15) 0.0054(15) -0.0069(16)
C44 0.051(2) 0.054(2) 0.0290(16) -0.0005(16) 0.0023(15) -0.0088(17)
C42 0.0370(18) 0.0427(18) 0.0336(16) 0.0035(14) 0.0070(13) -0.0049(14)
C31 0.084(3) 0.049(2) 0.082(3) 0.024(2) -0.026(2) -0.032(2)
O1W 0.066(2) 0.0442(15) 0.0449(17) -0.0068(13) -0.0052(14) 0.0055(14)

loop_
_atom_type_symbol
_atom_type_description
_atom_type_scat_dispersion_real
_atom_type_scat_dispersion_imag
_atom_type_scat_source
C C 0.0033 0.0016 'International Tables Vol C Tables 4.2.6.8 and 6.1.1.4'
H H 0.0000 0.0000 'International Tables Vol C Tables 4.2.6.8 and 6.1.1.4'
N N 0.0061 0.0033 'International Tables Vol C Tables 4.2.6.8 and 6.1.1.4'
O O 0.0106 0.0060 'International Tables Vol C Tables 4.2.6.8 and 6.1.1.4'
Cl Cl 0.1484 0.1585 'International Tables Vol C Tables 4.2.6.8 and 6.1.1.4'
Cd Cd -0.8075 1.2024 'International Tables Vol C Tables 4.2.6.8 and 6.1.1.4'

loop_
_geom_angle_atom_site_label_1
_geom_angle_atom_site_label_2
_geom_angle_atom_site_label_3
_geom_angle
_geom_angle_site_symmetry_1
_geom_angle_site_symmetry_3
_geom_angle_publ_flag
N2 Cd1 O8 89.59(8) . 1_655 ?
N2 Cd1 O6 92.41(8) . . ?
O8 Cd1 O6 128.17(6) 1_655 . ?
N2 Cd1 N3 70.53(9) . . ?
O8 Cd1 N3 139.10(8) 1_655 . ?
O6 Cd1 N3 89.18(7) . . ?
N2 Cd1 O3 170.85(8) . . ?
O8 Cd1 O3 83.95(8) 1_655 . ?
O6 Cd1 O3 86.53(7) . . ?
N3 Cd1 O3 118.52(8) . . ?
N2 Cd1 O4 131.59(8) . . ?
O8 Cd1 O4 87.84(7) 1_655 . ?
O6 Cd1 O4 125.77(7) . . ?
N3 Cd1 O4 80.50(8) . . ?
O3 Cd1 O4 54.82(7) . . ?
N2 Cd1 O5 89.97(8) . . ?
O8 Cd1 O5 74.88(6) 1_655 . ?
O6 Cd1 O5 53.34(6) . . ?
N3 Cd1 O5 137.60(7) . . ?
O3 Cd1 O5 82.10(7) . . ?
O4 Cd1 O5 135.25(7) . . ?
N2 Cd1 C9 157.73(9) . . ?
O8 Cd1 C9 83.88(8) 1_655 . ?
O6 Cd1 C9 108.36(8) . . ?
N3 Cd1 C9 101.05(9) . . ?
O3 Cd1 C9 27.67(8) . . ?
O4 Cd1 C9 27.24(8) . . ?
O5 Cd1 C9 108.67(9) . . ?
N5 Cd2 O7 95.25(8) . 1_655 ?
N5 Cd2 O2 169.49(8) . . ?
O7 Cd2 O2 92.11(7) 1_655 . ?
N5 Cd2 N6 70.75(9) . . ?
O7 Cd2 N6 89.63(7) 1_655 . ?
O2 Cd2 N6 116.88(8) . . ?
N5 Cd2 O5 88.86(8) . . ?
O7 Cd2 O5 128.81(6) 1_655 . ?
O2 Cd2 O5 80.67(7) . . ?
N6 Cd2 O5 138.66(8) . . ?
N5 Cd2 O1 124.47(8) . . ?
O7 Cd2 O1 128.98(7) 1_655 . ?
O2 Cd2 O1 54.31(7) . . ?
N6 Cd2 O1 77.13(7) . . ?
O5 Cd2 O1 86.60(7) . . ?
N5 Cd2 O8 91.70(8) . 1_655 ?
O7 Cd2 O8 54.13(6) 1_655 1_655 ?
O2 Cd2 O8 86.54(7) . 1_655 ?
N6 Cd2 O8 138.79(7) . 1_655 ?
O5 Cd2 O8 74.80(6) . 1_655 ?
O1 Cd2 O8 139.18(7) . 1_655 ?
N5 Cd2 C13 149.94(8) . . ?
O7 Cd2 C13 113.06(8) 1_655 . ?
O2 Cd2 C13 27.18(7) . . ?
N6 Cd2 C13 98.44(8) . . ?
O5 Cd2 C13 81.33(8) . . ?
O1 Cd2 C13 27.20(7) . . ?
O8 Cd2 C13 112.66(8) 1_655 . ?
N5 Cd2 C24 92.76(8) . 1_655 ?
O7 Cd2 C24 26.85(7) 1_655 1_655 ?
O2 Cd2 C24 90.42(7) . 1_655 ?
N6 Cd2 C24 114.07(8) . 1_655 ?
O5 Cd2 C24 102.12(7) . 1_655 ?
O1 Cd2 C24 142.16(7) . 1_655 ?
O8 Cd2 C24 27.32(7) 1_655 1_655 ?
C13 Cd2 C24 117.02(8) . 1_655 ?
N6 C32 C31 123.0(4) . . ?
N6 C32 H32A 118.5 . . ?
C31 C32 H32A 118.5 . . ?
N3 C8 C7 122.3(4) . . ?
N3 C8 H8A 118.8 . . ?
C7 C8 H8A 118.8 . . ?
C24 O7 Cd2 95.73(16) . 1_455 ?
C17 O6 Cd1 96.15(15) . . ?
C3 N2 N1 105.8(2) . . ?
C3 N2 Cd1 117.7(2) . . ?
N1 N2 Cd1 136.40(18) . . ?
O5 C17 O6 121.3(2) . . ?
O5 C17 C18 120.1(2) . . ?
O6 C17 C18 118.6(2) . . ?
C17 O5 Cd2 167.11(17) . . ?
C17 O5 Cd1 89.22(15) . . ?
Cd2 O5 Cd1 103.60(7) . . ?
C13 O2 Cd2 93.05(17) . . ?
N4 N5 C27 106.0(2) . . ?
N4 N5 Cd2 135.80(18) . . ?
C27 N5 Cd2 117.6(2) . . ?
C9 O3 Cd1 91.48(18) . . ?
O7 C24 O8 121.2(2) . . ?
O7 C24 C21 118.9(2) . . ?
O8 C24 C21 119.9(2) . . ?
O7 C24 Cd2 57.42(13) . 1_455 ?
O8 C24 Cd2 63.96(14) . 1_455 ?
C21 C24 Cd2 173.38(18) . 1_455 ?
C24 O8 Cd1 164.52(18) . 1_455 ?
C24 O8 Cd2 88.71(16) . 1_455 ?
Cd1 O8 Cd2 106.72(7) 1_455 1_455 ?
C13 O1 Cd2 90.81(16) . . ?
C9 O4 Cd1 90.98(18) . . ?
O1 C13 O2 121.5(3) . . ?
O1 C13 C14 119.2(2) . . ?
O2 C13 C14 119.3(3) . . ?
O1 C13 Cd2 61.99(14) . . ?
O2 C13 Cd2 59.77(14) . . ?
C14 C13 Cd2 174.30(18) . . ?
C1 N1 N2 111.1(3) . . ?
C1 N1 H1B 124.5 . . ?
N2 N1 H1B 124.5 . . ?
C16 C14 C15 119.7(2) . . ?
C16 C14 C13 120.3(2) . . ?
C15 C14 C13 120.1(2) . . ?
C22 C21 C20 119.4(2) . . ?
C22 C21 C24 119.1(2) . . ?
C20 C21 C24 121.5(2) . . ?
C25 N4 N5 111.1(3) . . ?
C25 N4 H4A 124.4 . . ?
N5 N4 H4A 124.4 . . ?
C23 C18 C19 119.0(2) . . ?
C23 C18 C17 120.2(2) . . ?
C19 C18 C17 120.7(2) . . ?
C15 C16 C14 120.4(3) 2_665 . ?
C15 C16 H16A 119.8 2_665 . ?
C14 C16 H16A 119.8 . . ?
C8 N3 C4 118.4(3) . . ?
C8 N3 Cd1 125.2(2) . . ?
C4 N3 Cd1 116.34(19) . . ?
O4 C9 O3 122.4(3) . . ?
O4 C9 C10 119.4(3) . . ?
O3 C9 C10 118.3(3) . . ?
O4 C9 Cd1 61.78(16) . . ?
O3 C9 Cd1 60.85(15) . . ?
C10 C9 Cd1 173.8(2) . . ?
C28 N6 C32 117.8(3) . . ?
C28 N6 Cd2 116.2(2) . . ?
C32 N6 Cd2 125.8(2) . . ?
C20 C19 C18 120.7(3) . . ?
C20 C19 H19A 119.6 . . ?
C18 C19 H19A 119.6 . . ?
C12 C10 C11 120.0(3) . . ?
C12 C10 C9 120.5(3) . . ?
C11 C10 C9 119.5(3) . . ?
C16 C15 C14 120.0(3) 2_665 . ?
C16 C15 H15A 120.0 2_665 . ?
C14 C15 H15A 120.0 . . ?
C10 C12 C11 120.1(3) . 2_766 ?
C10 C12 H12A 120.0 . . ?
C11 C12 H12A 120.0 2_766 . ?
C21 C22 C23 120.3(3) . . ?
C21 C22 H22A 119.9 . . ?
C23 C22 H22A 119.9 . . ?
C18 C23 C22 120.5(3) . . ?
C18 C23 H23A 119.8 . . ?
C22 C23 H23A 119.8 . . ?
C19 C20 C21 120.1(3) . . ?
C19 C20 H20A 120.0 . . ?
C21 C20 H20A 120.0 . . ?
C36 C35 C34 120.7(3) . . ?
C36 C35 H35A 119.7 . . ?
C34 C35 H35A 119.7 . . ?
N5 C27 C26 109.5(3) . . ?
N5 C27 C28 119.2(3) . . ?
C26 C27 C28 131.3(3) . . ?
N2 C3 C2 110.2(3) . . ?
N2 C3 C4 119.0(3) . . ?
C2 C3 C4 130.8(3) . . ?
C1 C2 C3 104.9(3) . . ?
C1 C2 H2A 127.5 . . ?
C3 C2 H2A 127.5 . . ?
N6 C28 C29 122.0(3) . . ?
N6 C28 C27 115.9(3) . . ?
C29 C28 C27 122.2(3) . . ?
C6 C5 C4 119.5(4) . . ?
C6 C5 H5A 120.2 . . ?
C4 C5 H5A 120.2 . . ?
N1 C1 C2 108.0(3) . . ?
N1 C1 H1A 126.0 . . ?
C2 C1 H1A 126.0 . . ?
N4 C25 C26 107.8(3) . . ?
N4 C25 H25A 126.1 . . ?
C26 C25 H25A 126.1 . . ?
C33 O12 H12B 110(3) . . ?
C30 C29 C28 118.6(4) . . ?
C30 C29 H29A 120.7 . . ?
C28 C29 H29A 120.7 . . ?
N3 C4 C5 121.2(3) . . ?
N3 C4 C3 116.4(2) . . ?
C5 C4 C3 122.4(3) . . ?
C25 C26 C27 105.5(3) . . ?
C25 C26 H26A 127.3 . . ?
C27 C26 H26A 127.3 . . ?
C40 O10 H9A 104(4) . . ?
C10 C11 C12 119.9(3) . 2_766 ?
C10 C11 H11A 120.1 . . ?
C12 C11 H11A 120.1 2_766 . ?
C6 C7 C8 119.4(4) . . ?
C6 C7 H7A 120.3 . . ?
C8 C7 H7A 120.3 . . ?
C37 C36 C35 119.9(3) . . ?
C37 C36 H36A 120.0 . . ?
C35 C36 H36A 120.0 . . ?
C39 C34 C35 119.7(3) . . ?
C39 C34 C33 122.0(3) . . ?
C35 C34 C33 118.2(3) . . ?
O11 C33 O12 122.9(3) . . ?
O11 C33 C34 123.1(3) . . ?
O12 C33 C34 114.0(3) . . ?
C36 C37 C38 119.5(3) . . ?
C36 C37 C40 118.1(3) . . ?
C38 C37 C40 122.4(3) . . ?
C31 C30 C29 119.5(4) . . ?
C31 C30 H30A 120.3 . . ?
C29 C30 H30A 120.3 . . ?
C37 C38 C39 120.8(3) . . ?
C37 C38 H38A 119.6 . . ?
C39 C38 H38A 119.6 . . ?
C34 C39 C38 119.3(3) . . ?
C34 C39 H39A 120.3 . . ?
C38 C39 H39A 120.3 . . ?
C7 C6 C5 119.2(3) . . ?
C7 C6 H6A 120.4 . . ?
C5 C6 H6A 120.4 . . ?
O9 C40 O10 123.7(4) . . ?
O9 C40 C37 123.5(4) . . ?
O10 C40 C37 112.8(3) . . ?
C41 O13 H13A 109(3) . . ?
O14 C41 O13 124.5(3) . . ?
O14 C41 C42 121.8(3) . . ?
O13 C41 C42 113.7(3) . . ?
C44 C43 C42 119.3(3) . . ?
C44 C43 H43A 120.4 . . ?
C42 C43 H43A 120.4 . . ?
C43 C44 C42 120.7(3) . 2_565 ?
C43 C44 H44A 119.7 . . ?
C42 C44 H44A 119.7 2_565 . ?
C44 C42 C43 120.0(3) 2_565 . ?
C44 C42 C41 118.7(3) 2_565 . ?
C43 C42 C41 121.3(3) . . ?
C30 C31 C32 119.0(4) . . ?
C30 C31 H31A 120.5 . . ?
C32 C31 H31A 120.5 . . ?
H1C O1W H1D 106(4) . . ?

loop_
_geom_bond_atom_site_label_1
_geom_bond_atom_site_label_2
_geom_bond_distance
_geom_bond_site_symmetry_2
_geom_bond_publ_flag
Cd1 N2 2.312(2) . ?
Cd1 O8 2.3587(19) 1_655 ?
Cd1 O6 2.3637(19) . ?
Cd1 N3 2.377(2) . ?
Cd1 O3 2.381(2) . ?
Cd1 O4 2.401(2) . ?
Cd1 O5 2.518(2) . ?
Cd1 C9 2.725(3) . ?
Cd2 N5 2.283(2) . ?
Cd2 O7 2.329(2) 1_655 ?
Cd2 O2 2.375(2) . ?
Cd2 N6 2.385(2) . ?
Cd2 O5 2.4139(19) . ?
Cd2 O1 2.424(2) . ?
Cd2 O8 2.471(2) 1_655 ?
Cd2 C13 2.745(3) . ?
Cd2 C24 2.750(3) 1_655 ?
C32 N6 1.348(4) . ?
C32 C31 1.362(5) . ?
C32 H32A 0.9300 . ?
C8 N3 1.339(4) . ?
C8 C7 1.376(5) . ?
C8 H8A 0.9300 . ?
O7 C24 1.248(3) . ?
O7 Cd2 2.329(2) 1_455 ?
O6 C17 1.265(3) . ?
N2 C3 1.335(3) . ?
N2 N1 1.339(3) . ?
C17 O5 1.255(3) . ?
C17 C18 1.499(3) . ?
O2 C13 1.256(3) . ?
N5 N4 1.343(3) . ?
N5 C27 1.344(3) . ?
O3 C9 1.266(4) . ?
C24 O8 1.262(3) . ?
C24 C21 1.508(4) . ?
C24 Cd2 2.750(3) 1_455 ?
O8 Cd1 2.3587(19) 1_455 ?
O8 Cd2 2.471(2) 1_455 ?
O1 C13 1.255(3) . ?
O4 C9 1.247(4) . ?
C13 C14 1.496(4) . ?
N1 C1 1.338(4) . ?
N1 H1B 0.8600 . ?
C14 C16 1.387(4) . ?
C14 C15 1.388(4) . ?
C21 C22 1.381(4) . ?
C21 C20 1.385(4) . ?
N4 C25 1.338(4) . ?
N4 H4A 0.8600 . ?
C18 C23 1.382(4) . ?
C18 C19 1.383(4) . ?
C16 C15 1.379(4) 2_665 ?
C16 H16A 0.9300 . ?
N3 C4 1.348(4) . ?
C9 C10 1.504(4) . ?
N6 C28 1.335(4) . ?
C19 C20 1.381(4) . ?
C19 H19A 0.9300 . ?
C10 C12 1.381(4) . ?
C10 C11 1.385(4) . ?
C15 C16 1.379(4) 2_665 ?
C15 H15A 0.9300 . ?
C12 C11 1.392(4) 2_766 ?
C12 H12A 0.9300 . ?
C22 C23 1.384(4) . ?
C22 H22A 0.9300 . ?
C23 H23A 0.9300 . ?
C20 H20A 0.9300 . ?
C35 C36 1.382(5) . ?
C35 C34 1.383(4) . ?
C35 H35A 0.9300 . ?
C27 C26 1.398(4) . ?
C27 C28 1.461(4) . ?
C3 C2 1.396(4) . ?
C3 C4 1.460(4) . ?
O11 C33 1.200(4) . ?
C2 C1 1.359(5) . ?
C2 H2A 0.9300 . ?
C28 C29 1.389(4) . ?
C5 C6 1.367(5) . ?
C5 C4 1.388(4) . ?
C5 H5A 0.9300 . ?
C1 H1A 0.9300 . ?
C25 C26 1.362(5) . ?
C25 H25A 0.9300 . ?
O12 C33 1.320(4) . ?
O12 H12B 0.83(4) . ?
C29 C30 1.379(6) . ?
C29 H29A 0.9300 . ?
C26 H26A 0.9300 . ?
O10 C40 1.301(5) . ?
O10 H9A 0.91(6) . ?
C11 C12 1.392(4) 2_766 ?
C11 H11A 0.9300 . ?
C7 C6 1.363(6) . ?
C7 H7A 0.9300 . ?
C36 C37 1.378(5) . ?
C36 H36A 0.9300 . ?
C34 C39 1.382(4) . ?
C34 C33 1.482(4) . ?
C37 C38 1.385(5) . ?
C37 C40 1.507(5) . ?
C30 C31 1.359(7) . ?
C30 H30A 0.9300 . ?
C38 C39 1.389(5) . ?
C38 H38A 0.9300 . ?
C39 H39A 0.9300 . ?
O9 C40 1.197(4) . ?
C6 H6A 0.9300 . ?
O14 C41 1.212(4) . ?
O13 C41 1.305(5) . ?
O13 H13A 0.90(5) . ?
C41 C42 1.496(4) . ?
C43 C44 1.384(5) . ?
C43 C42 1.388(4) . ?
C43 H43A 0.9300 . ?
C44 C42 1.384(5) 2_565 ?
C44 H44A 0.9300 . ?
C42 C44 1.384(5) 2_565 ?
C31 H31A 0.9300 . ?
O1W H1C 0.76(4) . ?
O1W H1D 0.83(4) . ?

loop_
_geom_torsion_atom_site_label_1
_geom_torsion_atom_site_label_2
_geom_torsion_atom_site_label_3
_geom_torsion_atom_site_label_4
_geom_torsion
_geom_torsion_site_symmetry_1
_geom_torsion_site_symmetry_2
_geom_torsion_site_symmetry_3
_geom_torsion_site_symmetry_4
_geom_torsion_publ_flag
N2 Cd1 O6 C17 -87.16(16) . . . . ?
O8 Cd1 O6 C17 4.22(19) 1_655 . . . ?
N3 Cd1 O6 C17 -157.63(16) . . . . ?
O3 Cd1 O6 C17 83.74(16) . . . . ?
O4 Cd1 O6 C17 124.71(15) . . . . ?
O5 Cd1 O6 C17 1.01(14) . . . . ?
C9 Cd1 O6 C17 101.00(16) . . . . ?
O8 Cd1 N2 C3 144.8(2) 1_655 . . . ?
O6 Cd1 N2 C3 -87.0(2) . . . . ?
N3 Cd1 N2 C3 1.29(19) . . . . ?
O3 Cd1 N2 C3 -170.2(4) . . . . ?
O4 Cd1 N2 C3 58.1(2) . . . . ?
O5 Cd1 N2 C3 -140.3(2) . . . . ?
C9 Cd1 N2 C3 72.2(3) . . . . ?
O8 Cd1 N2 N1 -39.7(3) 1_655 . . . ?
O6 Cd1 N2 N1 88.5(3) . . . . ?
N3 Cd1 N2 N1 176.8(3) . . . . ?
O3 Cd1 N2 N1 5.4(7) . . . . ?
O4 Cd1 N2 N1 -126.4(2) . . . . ?
O5 Cd1 N2 N1 35.2(3) . . . . ?
C9 Cd1 N2 N1 -112.3(3) . . . . ?
Cd1 O6 C17 O5 -1.9(3) . . . . ?
Cd1 O6 C17 C18 175.1(2) . . . . ?
O6 C17 O5 Cd2 -171.8(7) . . . . ?
C18 C17 O5 Cd2 11.2(10) . . . . ?
O6 C17 O5 Cd1 1.8(2) . . . . ?
C18 C17 O5 Cd1 -175.2(2) . . . . ?
N5 Cd2 O5 C17 81.2(8) . . . . ?
O7 Cd2 O5 C17 177.1(8) 1_655 . . . ?
O2 Cd2 O5 C17 -97.8(8) . . . . ?
N6 Cd2 O5 C17 22.7(9) . . . . ?
O1 Cd2 O5 C17 -43.4(8) . . . . ?
O8 Cd2 O5 C17 173.3(8) 1_655 . . . ?
C13 Cd2 O5 C17 -70.3(8) . . . . ?
C24 Cd2 O5 C17 173.8(8) 1_655 . . . ?
N5 Cd2 O5 Cd1 -92.21(9) . . . . ?
O7 Cd2 O5 Cd1 3.61(12) 1_655 . . . ?
O2 Cd2 O5 Cd1 88.78(8) . . . . ?
N6 Cd2 O5 Cd1 -150.75(10) . . . . ?
O1 Cd2 O5 Cd1 143.15(8) . . . . ?
O8 Cd2 O5 Cd1 -0.14(7) 1_655 . . . ?
C13 Cd2 O5 Cd1 116.30(9) . . . . ?
C24 Cd2 O5 Cd1 0.37(9) 1_655 . . . ?
N2 Cd1 O5 C17 92.02(16) . . . . ?
O8 Cd1 O5 C17 -178.39(17) 1_655 . . . ?
O6 Cd1 O5 C17 -1.01(14) . . . . ?
N3 Cd1 O5 C17 31.7(2) . . . . ?
O3 Cd1 O5 C17 -92.57(16) . . . . ?
O4 Cd1 O5 C17 -107.53(16) . . . . ?
C9 Cd1 O5 C17 -100.39(16) . . . . ?
N2 Cd1 O5 Cd2 -89.44(9) . . . . ?
O8 Cd1 O5 Cd2 0.14(7) 1_655 . . . ?
O6 Cd1 O5 Cd2 177.53(12) . . . . ?
N3 Cd1 O5 Cd2 -149.78(10) . . . . ?
O3 Cd1 O5 Cd2 85.97(9) . . . . ?
O4 Cd1 O5 Cd2 71.01(12) . . . . ?
C9 Cd1 O5 Cd2 78.15(10) . . . . ?
N5 Cd2 O2 C13 83.7(4) . . . . ?
O7 Cd2 O2 C13 -141.83(16) 1_655 . . . ?
N6 Cd2 O2 C13 -51.18(18) . . . . ?
O5 Cd2 O2 C13 89.16(16) . . . . ?
O1 Cd2 O2 C13 -3.36(14) . . . . ?
O8 Cd2 O2 C13 164.31(16) 1_655 . . . ?
C24 Cd2 O2 C13 -168.63(16) 1_655 . . . ?
O7 Cd2 N5 N4 -84.6(3) 1_655 . . . ?
O2 Cd2 N5 N4 49.7(6) . . . . ?
N6 Cd2 N5 N4 -172.4(3) . . . . ?
O5 Cd2 N5 N4 44.3(3) . . . . ?
O1 Cd2 N5 N4 129.4(2) . . . . ?
O8 Cd2 N5 N4 -30.5(3) 1_655 . . . ?
C13 Cd2 N5 N4 114.7(3) . . . . ?
C24 Cd2 N5 N4 -57.8(3) 1_655 . . . ?
O7 Cd2 N5 C27 85.0(2) 1_655 . . . ?
O2 Cd2 N5 C27 -140.7(4) . . . . ?
N6 Cd2 N5 C27 -2.74(19) . . . . ?
O5 Cd2 N5 C27 -146.1(2) . . . . ?
O1 Cd2 N5 C27 -61.0(2) . . . . ?
O8 Cd2 N5 C27 139.15(19) 1_655 . . . ?
C13 Cd2 N5 C27 -75.7(3) . . . . ?
C24 Cd2 N5 C27 111.8(2) 1_655 . . . ?
N2 Cd1 O3 C9 -133.7(5) . . . . ?
O8 Cd1 O3 C9 -88.36(17) 1_655 . . . ?
O6 Cd1 O3 C9 142.67(17) . . . . ?
N3 Cd1 O3 C9 55.49(19) . . . . ?
O4 Cd1 O3 C9 3.27(16) . . . . ?
O5 Cd1 O3 C9 -163.88(18) . . . . ?
Cd2 O7 C24 O8 4.8(3) 1_455 . . . ?
Cd2 O7 C24 C21 -173.6(2) 1_455 . . . ?
O7 C24 O8 Cd1 171.1(5) . . . 1_455 ?
C21 C24 O8 Cd1 -10.5(8) . . . 1_455 ?
Cd2 C24 O8 Cd1 175.6(7) 1_455 . . 1_455 ?
O7 C24 O8 Cd2 -4.5(3) . . . 1_455 ?
C21 C24 O8 Cd2 173.9(2) . . . 1_455 ?
N5 Cd2 O1 C13 -163.87(15) . . . . ?
O7 Cd2 O1 C13 61.83(18) 1_655 . . . ?
O2 Cd2 O1 C13 3.36(14) . . . . ?
N6 Cd2 O1 C13 140.67(17) . . . . ?
O5 Cd2 O1 C13 -77.60(16) . . . . ?
O8 Cd2 O1 C13 -15.7(2) 1_655 . . . ?
C24 Cd2 O1 C13 27.8(2) 1_655 . . . ?
N2 Cd1 O4 C9 168.33(16) . . . . ?
O8 Cd1 O4 C9 80.79(18) 1_655 . . . ?
O6 Cd1 O4 C9 -56.52(19) . . . . ?
N3 Cd1 O4 C9 -138.56(18) . . . . ?
O3 Cd1 O4 C9 -3.32(16) . . . . ?
O5 Cd1 O4 C9 14.9(2) . . . . ?
Cd2 O1 C13 O2 -6.1(3) . . . . ?
Cd2 O1 C13 C14 173.7(2) . . . . ?
Cd2 O2 C13 O1 6.2(3) . . . . ?
Cd2 O2 C13 C14 -173.5(2) . . . . ?
N5 Cd2 C13 O1 27.2(2) . . . . ?
O7 Cd2 C13 O1 -131.86(15) 1_655 . . . ?
O2 Cd2 C13 O1 -174.0(3) . . . . ?
N6 Cd2 C13 O1 -38.65(17) . . . . ?
O5 Cd2 C13 O1 99.52(16) . . . . ?
O8 Cd2 C13 O1 168.97(14) 1_655 . . . ?
C24 Cd2 C13 O1 -161.24(15) 1_655 . . . ?
N5 Cd2 C13 O2 -158.78(16) . . . . ?
O7 Cd2 C13 O2 42.16(17) 1_655 . . . ?
N6 Cd2 C13 O2 135.37(16) . . . . ?
O5 Cd2 C13 O2 -86.45(16) . . . . ?
O1 Cd2 C13 O2 174.0(3) . . . . ?
O8 Cd2 C13 O2 -17.01(17) 1_655 . . . ?
C24 Cd2 C13 O2 12.79(18) 1_655 . . . ?
N5 Cd2 C13 C14 -77(2) . . . . ?
O7 Cd2 C13 C14 124(2) 1_655 . . . ?
O2 Cd2 C13 C14 82(2) . . . . ?
N6 Cd2 C13 C14 -143(2) . . . . ?
O5 Cd2 C13 C14 -5(2) . . . . ?
O1 Cd2 C13 C14 -104(2) . . . . ?
O8 Cd2 C13 C14 65(2) 1_655 . . . ?
C24 Cd2 C13 C14 95(2) 1_655 . . . ?
C3 N2 N1 C1 -0.1(3) . . . . ?
Cd1 N2 N1 C1 -175.9(2) . . . . ?
O1 C13 C14 C16 -22.1(4) . . . . ?
O2 C13 C14 C16 157.6(3) . . . . ?
Cd2 C13 C14 C16 79(2) . . . . ?
O1 C13 C14 C15 158.4(3) . . . . ?
O2 C13 C14 C15 -21.9(4) . . . . ?
Cd2 C13 C14 C15 -101(2) . . . . ?
O7 C24 C21 C22 -6.1(4) . . . . ?
O8 C24 C21 C22 175.5(3) . . . . ?
Cd2 C24 C21 C22 -60.3(18) 1_455 . . . ?
O7 C24 C21 C20 172.2(3) . . . . ?
O8 C24 C21 C20 -6.2(4) . . . . ?
Cd2 C24 C21 C20 118.1(16) 1_455 . . . ?
C27 N5 N4 C25 0.4(3) . . . . ?
Cd2 N5 N4 C25 170.9(2) . . . . ?
O5 C17 C18 C23 6.7(4) . . . . ?
O6 C17 C18 C23 -170.3(3) . . . . ?
O5 C17 C18 C19 -175.2(3) . . . . ?
O6 C17 C18 C19 7.7(4) . . . . ?
C15 C14 C16 C15 0.1(4) . . . 2_665 ?
C13 C14 C16 C15 -179.4(2) . . . 2_665 ?
C7 C8 N3 C4 0.5(4) . . . . ?
C7 C8 N3 Cd1 -178.0(2) . . . . ?
N2 Cd1 N3 C8 178.6(3) . . . . ?
O8 Cd1 N3 C8 113.4(2) 1_655 . . . ?
O6 Cd1 N3 C8 -88.6(2) . . . . ?
O3 Cd1 N3 C8 -3.0(3) . . . . ?
O4 Cd1 N3 C8 37.9(2) . . . . ?
O5 Cd1 N3 C8 -114.3(2) . . . . ?
C9 Cd1 N3 C8 20.0(2) . . . . ?
N2 Cd1 N3 C4 -0.01(18) . . . . ?
O8 Cd1 N3 C4 -65.2(2) 1_655 . . . ?
O6 Cd1 N3 C4 92.85(19) . . . . ?
O3 Cd1 N3 C4 178.45(17) . . . . ?
O4 Cd1 N3 C4 -140.6(2) . . . . ?
O5 Cd1 N3 C4 67.2(2) . . . . ?
C9 Cd1 N3 C4 -158.60(19) . . . . ?
Cd1 O4 C9 O3 6.1(3) . . . . ?
Cd1 O4 C9 C10 -173.1(2) . . . . ?
Cd1 O3 C9 O4 -6.1(3) . . . . ?
Cd1 O3 C9 C10 173.0(2) . . . . ?
N2 Cd1 C9 O4 -23.5(3) . . . . ?
O8 Cd1 C9 O4 -97.22(18) 1_655 . . . ?
O6 Cd1 C9 O4 134.52(17) . . . . ?
N3 Cd1 C9 O4 41.69(18) . . . . ?
O3 Cd1 C9 O4 174.1(3) . . . . ?
O5 Cd1 C9 O4 -168.97(16) . . . . ?
N2 Cd1 C9 O3 162.33(19) . . . . ?
O8 Cd1 C9 O3 88.63(17) 1_655 . . . ?
O6 Cd1 C9 O3 -39.63(18) . . . . ?
N3 Cd1 C9 O3 -132.46(17) . . . . ?
O4 Cd1 C9 O3 -174.1(3) . . . . ?
O5 Cd1 C9 O3 16.88(18) . . . . ?
N2 Cd1 C9 C10 79(2) . . . . ?
O8 Cd1 C9 C10 5(2) 1_655 . . . ?
O6 Cd1 C9 C10 -123(2) . . . . ?
N3 Cd1 C9 C10 144(2) . . . . ?
O3 Cd1 C9 C10 -83(2) . . . . ?
O4 Cd1 C9 C10 102(2) . . . . ?
O5 Cd1 C9 C10 -67(2) . . . . ?
C31 C32 N6 C28 -0.7(5) . . . . ?
C31 C32 N6 Cd2 173.6(3) . . . . ?
N5 Cd2 N6 C28 -1.56(19) . . . . ?
O7 Cd2 N6 C28 -97.3(2) 1_655 . . . ?
O2 Cd2 N6 C28 170.56(18) . . . . ?
O5 Cd2 N6 C28 63.0(2) . . . . ?
O1 Cd2 N6 C28 132.4(2) . . . . ?
O8 Cd2 N6 C28 -71.0(2) 1_655 . . . ?
C13 Cd2 N6 C28 149.48(19) . . . . ?
C24 Cd2 N6 C28 -85.8(2) 1_655 . . . ?
N5 Cd2 N6 C32 -175.9(3) . . . . ?
O7 Cd2 N6 C32 88.4(3) 1_655 . . . ?
O2 Cd2 N6 C32 -3.8(3) . . . . ?
O5 Cd2 N6 C32 -111.3(3) . . . . ?
O1 Cd2 N6 C32 -41.9(2) . . . . ?
O8 Cd2 N6 C32 114.6(2) 1_655 . . . ?
C13 Cd2 N6 C32 -24.9(3) . . . . ?
C24 Cd2 N6 C32 99.8(3) 1_655 . . . ?
C23 C18 C19 C20 0.8(5) . . . . ?
C17 C18 C19 C20 -177.3(3) . . . . ?
O4 C9 C10 C12 -159.9(3) . . . . ?
O3 C9 C10 C12 21.0(4) . . . . ?
Cd1 C9 C10 C12 101(2) . . . . ?
O4 C9 C10 C11 21.3(4) . . . . ?
O3 C9 C10 C11 -157.9(3) . . . . ?
Cd1 C9 C10 C11 -78(2) . . . . ?
C16 C14 C15 C16 -0.1(4) . . . 2_665 ?
C13 C14 C15 C16 179.4(2) . . . 2_665 ?
C11 C10 C12 C11 1.1(5) . . . 2_766 ?
C9 C10 C12 C11 -177.7(3) . . . 2_766 ?
C20 C21 C22 C23 0.3(5) . . . . ?
C24 C21 C22 C23 178.7(3) . . . . ?
C19 C18 C23 C22 -0.9(5) . . . . ?
C17 C18 C23 C22 177.3(3) . . . . ?
C21 C22 C23 C18 0.3(5) . . . . ?
C18 C19 C20 C21 -0.2(5) . . . . ?
C22 C21 C20 C19 -0.4(5) . . . . ?
C24 C21 C20 C19 -178.7(3) . . . . ?
N4 N5 C27 C26 -0.4(3) . . . . ?
Cd2 N5 C27 C26 -172.90(19) . . . . ?
N4 N5 C27 C28 179.2(2) . . . . ?
Cd2 N5 C27 C28 6.7(3) . . . . ?
N1 N2 C3 C2 0.2(3) . . . . ?
Cd1 N2 C3 C2 176.95(19) . . . . ?
N1 N2 C3 C4 -179.2(2) . . . . ?
Cd1 N2 C3 C4 -2.4(3) . . . . ?
N2 C3 C2 C1 -0.2(3) . . . . ?
C4 C3 C2 C1 179.1(3) . . . . ?
C32 N6 C28 C29 0.9(4) . . . . ?
Cd2 N6 C28 C29 -173.9(2) . . . . ?
C32 N6 C28 C27 -179.9(3) . . . . ?
Cd2 N6 C28 C27 5.3(3) . . . . ?
N5 C27 C28 N6 -8.0(4) . . . . ?
C26 C27 C28 N6 171.4(3) . . . . ?
N5 C27 C28 C29 171.2(3) . . . . ?
C26 C27 C28 C29 -9.4(5) . . . . ?
N2 N1 C1 C2 0.0(4) . . . . ?
C3 C2 C1 N1 0.1(4) . . . . ?
N5 N4 C25 C26 -0.3(4) . . . . ?
N6 C28 C29 C30 -0.6(5) . . . . ?
C27 C28 C29 C30 -179.8(3) . . . . ?
C8 N3 C4 C5 -0.7(4) . . . . ?
Cd1 N3 C4 C5 177.9(2) . . . . ?
C8 N3 C4 C3 -179.8(3) . . . . ?
Cd1 N3 C4 C3 -1.2(3) . . . . ?
C6 C5 C4 N3 0.3(5) . . . . ?
C6 C5 C4 C3 179.3(3) . . . . ?
N2 C3 C4 N3 2.4(4) . . . . ?
C2 C3 C4 N3 -176.8(3) . . . . ?
N2 C3 C4 C5 -176.7(3) . . . . ?
C2 C3 C4 C5 4.1(5) . . . . ?
N4 C25 C26 C27 0.1(3) . . . . ?
N5 C27 C26 C25 0.2(3) . . . . ?
C28 C27 C26 C25 -179.3(3) . . . . ?
C12 C10 C11 C12 -1.1(5) . . . 2_766 ?
C9 C10 C11 C12 177.8(3) . . . 2_766 ?
N3 C8 C7 C6 0.2(5) . . . . ?
C34 C35 C36 C37 1.2(5) . . . . ?
C36 C35 C34 C39 -2.1(5) . . . . ?
C36 C35 C34 C33 176.8(3) . . . . ?
C39 C34 C33 O11 -178.5(3) . . . . ?
C35 C34 C33 O11 2.7(5) . . . . ?
C39 C34 C33 O12 1.5(4) . . . . ?
C35 C34 C33 O12 -177.3(3) . . . . ?
C35 C36 C37 C38 0.5(5) . . . . ?
C35 C36 C37 C40 -177.7(3) . . . . ?
C28 C29 C30 C31 0.1(6) . . . . ?
C36 C37 C38 C39 -1.4(5) . . . . ?
C40 C37 C38 C39 176.8(3) . . . . ?
C35 C34 C39 C38 1.2(5) . . . . ?
C33 C34 C39 C38 -177.6(3) . . . . ?
C37 C38 C39 C34 0.5(5) . . . . ?
C8 C7 C6 C5 -0.7(6) . . . . ?
C4 C5 C6 C7 0.5(5) . . . . ?
C36 C37 C40 O9 20.4(6) . . . . ?
C38 C37 C40 O9 -157.8(4) . . . . ?
C36 C37 C40 O10 -160.9(3) . . . . ?
C38 C37 C40 O10 20.9(5) . . . . ?
C42 C43 C44 C42 -0.2(6) . . . 2_565 ?
C44 C43 C42 C44 0.2(6) . . . 2_565 ?
C44 C43 C42 C41 179.6(3) . . . . ?
O14 C41 C42 C44 5.1(5) . . . 2_565 ?
O13 C41 C42 C44 -174.9(3) . . . 2_565 ?
O14 C41 C42 C43 -174.4(3) . . . . ?
O13 C41 C42 C43 5.6(5) . . . . ?
C29 C30 C31 C32 0.1(6) . . . . ?
N6 C32 C31 C30 0.2(6) . . . . ?
